data_2229516
loop_
_publ_author_name
'Hu, Qiao-Sheng'
'Deng, Xiao-Yu'
'Sun, Yu-Hui'
'Du, Zi-Yi'

_publ_section_title
;
 Poly[bis[\m~2~-(dimethylazaniumyl)methylenediphosphonato]magnesium]
;
_journal_coeditor_code SJ5102
_journal_issue 3
_journal_name_full 'Acta Crystallographica Section E'
_journal_page_first m362
_journal_page_last m363
_journal_paper_doi 10.1107/S1600536811005976
_journal_volume 67
_journal_year 2011
_chemical_formula_iupac '[Mg (C3 H10 N O6 P2)2]'
_chemical_formula_moiety 'C6 H20 Mg N2 O12 P4'
_chemical_formula_sum 'C6 H20 Mg N2 O12 P4'
_chemical_formula_weight 460.43
_chemical_name_systematic
;
Poly[bis[\m~2~-(dimethylazaniumyl)methylenediphosphonato]magnesium]
;
_space_group_IT_number 14
_symmetry_cell_setting monoclinic
_symmetry_space_group_name_Hall '-P 2yn'
_symmetry_space_group_name_H-M 'P 1 21/n 1'
_atom_sites_solution_hydrogens geom
_atom_sites_solution_primary direct
_atom_sites_solution_secondary difmap
_audit_creation_method SHELXL-97
_cell_angle_alpha 90.00
_cell_angle_beta 94.9840(10)
_cell_angle_gamma 90.00
_cell_formula_units_Z 2
_cell_length_a 5.4507(3)
_cell_length_b 11.2166(6)
_cell_length_c 12.5770(7)
_cell_measurement_reflns_used 4647
_cell_measurement_temperature 296(2)
_cell_measurement_theta_max 29.41
_cell_measurement_theta_min 2.44
_cell_volume 766.03(7)
_computing_cell_refinement 'SAINT (Bruker, 2008)'
_computing_data_collection 'SMART (Bruker, 2008)'
_computing_data_reduction 'SAINT (Bruker, 2008)'
_computing_molecular_graphics
;
SHELXTL97 (Sheldrick, 2008) and DIAMOND (Brandenburg, 1999)
;
_computing_publication_material 'SHELXTL (Sheldrick, 2008)'
_computing_structure_refinement 'SHELXL97 (Sheldrick, 2008)'
_computing_structure_solution 'SHELXS97 (Sheldrick, 2008)'
_diffrn_ambient_temperature 296(2)
_diffrn_measured_fraction_theta_full 0.985
_diffrn_measured_fraction_theta_max 0.985
_diffrn_measurement_device_type 'Bruker SMART APEX CCD area-detector'
_diffrn_measurement_method '\f and \w'
_diffrn_radiation_monochromator graphite
_diffrn_radiation_source 'fine-focus sealed tube'
_diffrn_radiation_type MoK\a
_diffrn_radiation_wavelength 0.71073
_diffrn_reflns_av_R_equivalents 0.0139
_diffrn_reflns_av_sigmaI/netI 0.0141
_diffrn_reflns_limit_h_max 6
_diffrn_reflns_limit_h_min -6
_diffrn_reflns_limit_k_max 13
_diffrn_reflns_limit_k_min -13
_diffrn_reflns_limit_l_max 15
_diffrn_reflns_limit_l_min -15
_diffrn_reflns_number 4801
_diffrn_reflns_theta_full 25.99
_diffrn_reflns_theta_max 25.99
_diffrn_reflns_theta_min 2.44
_diffrn_standards_number 0
_exptl_absorpt_coefficient_mu 0.605
_exptl_absorpt_correction_T_max 0.7459
_exptl_absorpt_correction_T_min 0.6746
_exptl_absorpt_correction_type multi-scan
_exptl_absorpt_process_details '(SADABS; Bruker, 2008)'
_exptl_crystal_colour colourless
_exptl_crystal_density_diffrn 1.996
_exptl_crystal_density_method 'not measured'
_exptl_crystal_description block
_exptl_crystal_F_000 476
_exptl_crystal_size_max 0.40
_exptl_crystal_size_mid 0.30
_exptl_crystal_size_min 0.24
_refine_diff_density_max 0.379
_refine_diff_density_min -0.334
_refine_ls_extinction_method none
_refine_ls_goodness_of_fit_ref 1.089
_refine_ls_hydrogen_treatment constr
_refine_ls_matrix_type full
_refine_ls_number_parameters 115
_refine_ls_number_reflns 1492
_refine_ls_number_restraints 0
_refine_ls_restrained_S_all 1.089
_refine_ls_R_factor_all 0.0247
_refine_ls_R_factor_gt 0.0241
_refine_ls_shift/su_max 0.001
_refine_ls_shift/su_mean 0.000
_refine_ls_structure_factor_coef Fsqd
_refine_ls_weighting_details 'calc w=1/[\s^2^(Fo^2^)+(0.0347P)^2^+0.6187P] where P=(Fo^2^+2Fc^2^)/3'
_refine_ls_weighting_scheme calc
_refine_ls_wR_factor_gt 0.0653
_refine_ls_wR_factor_ref 0.0657
_reflns_number_gt 1447
_reflns_number_total 1492
_reflns_threshold_expression I>2\s(I)
_cod_data_source_file sj5102.cif
_cod_data_source_block I
_cod_original_sg_symbol_H-M 'P 21/n'
_cod_database_code 2229516
_cod_database_fobs_code 2229516

loop_
_symmetry_equiv_pos_as_xyz
'x, y, z'
'-x+1/2, y+1/2, -z+1/2'
'-x, -y, -z'
'x-1/2, -y-1/2, z-1/2'

loop_
_atom_site_type_symbol
_atom_site_label
_atom_site_fract_x
_atom_site_fract_y
_atom_site_fract_z
_atom_site_U_iso_or_equiv
_atom_site_adp_type
_atom_site_calc_flag
_atom_site_refinement_flags
_atom_site_occupancy
_atom_site_disorder_assembly
_atom_site_disorder_group
Mg Mg1 0.0000 0.5000 0.5000 0.01237(17) Uani d S 1 . .
P P1 0.52519(7) 0.34374(3) 0.59421(3) 0.01109(12) Uani d . 1 . .
P P2 0.34788(7) 0.55738(3) 0.72234(3) 0.01225(13) Uani d . 1 . .
N N1 0.5807(3) 0.35032(12) 0.81729(11) 0.0161(3) Uani d . 1 . .
H H1B 0.6307 0.2757 0.8007 0.019 Uiso calc R 1 . .
C C1 0.4187(3) 0.39596(14) 0.72149(12) 0.0126(3) Uani d . 1 . .
H H1A 0.2596 0.3565 0.7262 0.015 Uiso calc R 1 . .
C C2 0.4447(4) 0.33952(16) 0.91574(13) 0.0217(4) Uani d . 1 . .
H H2A 0.5545 0.3102 0.9737 0.032 Uiso calc R 1 . .
H H2B 0.3096 0.2851 0.9024 0.032 Uiso calc R 1 . .
H H2C 0.3831 0.4163 0.9341 0.032 Uiso calc R 1 . .
C C3 0.8076(3) 0.42374(19) 0.84083(15) 0.0264(4) Uani d . 1 . .
H H3A 0.9027 0.3918 0.9021 0.040 Uiso calc R 1 . .
H H3B 0.7620 0.5045 0.8550 0.040 Uiso calc R 1 . .
H H3C 0.9041 0.4221 0.7805 0.040 Uiso calc R 1 . .
O O1 0.7774(2) 0.38860(10) 0.57970(9) 0.0168(3) Uani d . 1 . .
O O2 0.3180(2) 0.38023(10) 0.51279(9) 0.0160(2) Uani d . 1 . .
O O3 0.5417(2) 0.20563(10) 0.60652(10) 0.0182(3) Uani d . 1 . .
H H3D 0.4114 0.1800 0.6253 0.027 Uiso calc R 1 . .
O O4 0.5780(2) 0.62560(11) 0.68532(9) 0.0177(3) Uani d . 1 . .
H H4A 0.5846 0.6161 0.6210 0.027 Uiso calc R 1 . .
O O5 0.1277(2) 0.57125(10) 0.64393(9) 0.0167(3) Uani d . 1 . .
O O6 0.3209(2) 0.59441(11) 0.83501(9) 0.0187(3) Uani d . 1 . .

loop_
_atom_site_aniso_label
_atom_site_aniso_U_11
_atom_site_aniso_U_22
_atom_site_aniso_U_33
_atom_site_aniso_U_12
_atom_site_aniso_U_13
_atom_site_aniso_U_23
Mg1 0.0099(4) 0.0144(4) 0.0127(4) -0.0013(3) 0.0006(3) 0.0007(3)
P1 0.0111(2) 0.0108(2) 0.0117(2) -0.00042(14) 0.00234(15) 0.00033(14)
P2 0.0116(2) 0.0127(2) 0.0124(2) 0.00185(14) 0.00060(15) -0.00118(14)
N1 0.0179(7) 0.0157(7) 0.0144(6) 0.0044(5) -0.0008(5) 0.0006(5)
C1 0.0116(7) 0.0146(7) 0.0114(7) 0.0011(6) 0.0004(6) 0.0000(6)
C2 0.0286(10) 0.0216(9) 0.0150(8) 0.0014(7) 0.0029(7) 0.0032(6)
C3 0.0153(9) 0.0371(10) 0.0257(9) -0.0014(8) -0.0047(7) 0.0022(8)
O1 0.0137(6) 0.0172(6) 0.0200(6) -0.0027(4) 0.0041(4) 0.0022(5)
O2 0.0142(6) 0.0197(6) 0.0141(5) 0.0016(4) 0.0008(4) 0.0009(4)
O3 0.0178(6) 0.0122(6) 0.0253(6) -0.0009(4) 0.0067(5) 0.0010(5)
O4 0.0171(6) 0.0191(6) 0.0171(5) -0.0036(5) 0.0022(5) -0.0025(5)
O5 0.0147(6) 0.0173(6) 0.0174(6) 0.0022(4) -0.0018(5) -0.0004(4)
O6 0.0196(6) 0.0217(6) 0.0148(6) 0.0060(5) 0.0015(5) -0.0033(5)

loop_
_atom_type_symbol
_atom_type_description
_atom_type_scat_dispersion_real
_atom_type_scat_dispersion_imag
_atom_type_scat_source
C C 0.0033 0.0016 'International Tables Vol C Tables 4.2.6.8 and 6.1.1.4'
H H 0.0000 0.0000 'International Tables Vol C Tables 4.2.6.8 and 6.1.1.4'
N N 0.0061 0.0033 'International Tables Vol C Tables 4.2.6.8 and 6.1.1.4'
O O 0.0106 0.0060 'International Tables Vol C Tables 4.2.6.8 and 6.1.1.4'
P P 0.1023 0.0942 'International Tables Vol C Tables 4.2.6.8 and 6.1.1.4'
Mg Mg 0.0486 0.0363 'International Tables Vol C Tables 4.2.6.8 and 6.1.1.4'

loop_
_geom_angle_atom_site_label_1
_geom_angle_atom_site_label_2
_geom_angle_atom_site_label_3
_geom_angle_site_symmetry_1
_geom_angle_site_symmetry_3
_geom_angle
_geom_angle_publ_flag
O5 Mg1 O5 3_566 . 179.9990(10) ?
O5 Mg1 O1 3_566 3_666 88.62(5) ?
O5 Mg1 O1 . 3_666 91.38(5) ?
O5 Mg1 O1 3_566 1_455 91.38(5) ?
O5 Mg1 O1 . 1_455 88.62(5) ?
O1 Mg1 O1 3_666 1_455 180.0 ?
O5 Mg1 O2 3_566 . 91.82(4) ?
O5 Mg1 O2 . . 88.18(4) ?
O1 Mg1 O2 3_666 . 84.94(4) ?
O1 Mg1 O2 1_455 . 95.06(4) ?
O5 Mg1 O2 3_566 3_566 88.19(4) ?
O5 Mg1 O2 . 3_566 91.82(4) ?
O1 Mg1 O2 3_666 3_566 95.06(4) ?
O1 Mg1 O2 1_455 3_566 84.94(4) ?
O2 Mg1 O2 . 3_566 180.00(6) ?
O1 P1 O2 . . 117.90(7) ?
O1 P1 O3 . . 107.58(7) ?
O2 P1 O3 . . 111.67(7) ?
O1 P1 C1 . . 111.24(7) ?
O2 P1 C1 . . 103.22(7) ?
O3 P1 C1 . . 104.42(7) ?
O5 P2 O6 . . 117.19(7) ?
O5 P2 O4 . . 111.67(7) ?
O6 P2 O4 . . 106.96(7) ?
O5 P2 C1 . . 104.71(7) ?
O6 P2 C1 . . 108.34(7) ?
O4 P2 C1 . . 107.57(7) ?
C3 N1 C2 . . 109.91(14) ?
C3 N1 C1 . . 112.68(13) ?
C2 N1 C1 . . 112.71(13) ?
C3 N1 H1B . . 107.1 ?
C2 N1 H1B . . 107.1 ?
C1 N1 H1B . . 107.1 ?
N1 C1 P1 . . 112.08(10) ?
N1 C1 P2 . . 115.59(10) ?
P1 C1 P2 . . 113.39(8) ?
N1 C1 H1A . . 104.8 ?
P1 C1 H1A . . 104.8 ?
P2 C1 H1A . . 104.8 ?
N1 C2 H2A . . 109.5 ?
N1 C2 H2B . . 109.5 ?
H2A C2 H2B . . 109.5 ?
N1 C2 H2C . . 109.5 ?
H2A C2 H2C . . 109.5 ?
H2B C2 H2C . . 109.5 ?
N1 C3 H3A . . 109.5 ?
N1 C3 H3B . . 109.5 ?
H3A C3 H3B . . 109.5 ?
N1 C3 H3C . . 109.5 ?
H3A C3 H3C . . 109.5 ?
H3B C3 H3C . . 109.5 ?
P1 O1 Mg1 . 1_655 148.50(8) ?
P1 O2 Mg1 . . 139.08(7) ?
P1 O3 H3D . . 109.5 ?
P2 O4 H4A . . 109.5 ?
P2 O5 Mg1 . . 137.38(7) ?

loop_
_geom_bond_atom_site_label_1
_geom_bond_atom_site_label_2
_geom_bond_site_symmetry_2
_geom_bond_distance
_geom_bond_publ_flag
Mg1 O5 3_566 2.0448(11) ?
Mg1 O5 . 2.0448(11) ?
Mg1 O1 3_666 2.0615(11) ?
Mg1 O1 1_455 2.0616(11) ?
Mg1 O2 . 2.1879(11) ?
Mg1 O2 3_566 2.1879(11) ?
P1 O1 . 1.4898(12) ?
P1 O2 . 1.5134(12) ?
P1 O3 . 1.5587(12) ?
P1 C1 . 1.8451(15) ?
P2 O5 . 1.4938(12) ?
P2 O6 . 1.4961(12) ?
P2 O4 . 1.5737(12) ?
P2 C1 . 1.8515(16) ?
N1 C3 . 1.494(2) ?
N1 C2 . 1.502(2) ?
N1 C1 . 1.5196(19) ?
N1 H1B . 0.9100 ?
C1 H1A . 0.9800 ?
C2 H2A . 0.9600 ?
C2 H2B . 0.9600 ?
C2 H2C . 0.9600 ?
C3 H3A . 0.9600 ?
C3 H3B . 0.9600 ?
C3 H3C . 0.9600 ?
O1 Mg1 1_655 2.0615(11) ?
O3 H3D . 0.8200 ?
O4 H4A . 0.8200 ?

loop_
_geom_hbond_atom_site_label_D
_geom_hbond_atom_site_label_H
_geom_hbond_atom_site_label_A
_geom_hbond_site_symmetry_A
_geom_hbond_distance_DH
_geom_hbond_distance_HA
_geom_hbond_distance_DA
_geom_hbond_angle_DHA
N1 H1B O3 . 0.91 2.57 3.0997(18) 118
N1 H1B O4 2_646 0.91 2.31 3.1346(18) 151
O3 H3D O6 2_546 0.82 1.70 2.5011(16) 166
O4 H4A O2 3_666 0.82 1.81 2.6037(16) 163
